data_2200083
loop_
_publ_author_name
'Fern\'andez-Gonz\'alez, N\'elida'
'Gonz\'alez-Silgo, Cristina'
'Gonz\'alez-Platas, Javier'
'Gili, Pedro'
'Mart\'in-Zarza, Pedro'

_publ_section_title <i>cis</i>-Aquabis(2,2'-bipyridine-<i>N</i>,<i>N</i>')[dichromato(2--)-<i>O</i>^1^]nickel(II)
_journal_issue 1
_journal_name_full 'Acta Crystallographica Section E'
_journal_page_first m43
_journal_page_last m45
_journal_paper_doi 10.1107/S1600536800020389
_journal_volume 57
_journal_year 2001
_chemical_formula_iupac '[NiCr~2~O~7~(C~10~H~8~N~2~)~2~(H~2~O)]'
_chemical_formula_moiety 'C20 H18 Cr2 N4 Ni O8'
_chemical_formula_sum 'C20 H18 Cr2 N4 Ni O8'
_chemical_formula_weight 605.07
_chemical_name_systematic
;
 ?
;
_space_group_IT_number 43
_symmetry_cell_setting orthorhombic
_symmetry_space_group_name_Hall 'F 2 -2d'
_symmetry_space_group_name_H-M 'F d d 2'
_cell_angle_alpha 90
_cell_angle_beta 90
_cell_angle_gamma 90
_cell_formula_units_Z 16
_cell_length_a 33.958(5)
_cell_length_b 22.880(3)
_cell_length_c 11.7350(10)
_cell_measurement_reflns_used 25
_cell_measurement_temperature 293(2)
_cell_measurement_theta_max 18.2
_cell_measurement_theta_min 12.0
_cell_volume 9118(2)
_computing_cell_refinement 'CAD-4 EXPRESS'
_computing_data_collection 'CAD-4 EXPRESS (Enraf-Nonius, 1994)'
_computing_data_reduction 'HELENA (Spek, 1997)'
_computing_molecular_graphics 'PLATON (Spek, 1990)'
_computing_publication_material PLATON
_computing_structure_refinement 'SHELXL97 (Sheldrick, 1997)'
_computing_structure_solution 'SIR97 (Altomare et al., 1998)'
_diffrn_ambient_temperature 293
_diffrn_measured_fraction_theta_full .998
_diffrn_measured_fraction_theta_max .998
_diffrn_measurement_device_type 'Enraf-Nonius CAD-4'
_diffrn_measurement_method \w
_diffrn_radiation_monochromator graphite
_diffrn_radiation_source 'fine-focus sealed tube'
_diffrn_radiation_type MoK\a
_diffrn_radiation_wavelength .71073
_diffrn_reflns_av_R_equivalents .000
_diffrn_reflns_av_sigmaI/netI .0255
_diffrn_reflns_limit_h_max 47
_diffrn_reflns_limit_h_min 0
_diffrn_reflns_limit_k_max 32
_diffrn_reflns_limit_k_min 0
_diffrn_reflns_limit_l_max 0
_diffrn_reflns_limit_l_min -16
_diffrn_reflns_number 3459
_diffrn_reflns_theta_full 30.00
_diffrn_reflns_theta_max 30.0
_diffrn_reflns_theta_min 2.65
_diffrn_standards_decay_% 0
_diffrn_standards_interval_time 120
_diffrn_standards_number 3
_exptl_absorpt_coefficient_mu 1.81
_exptl_absorpt_correction_T_max .762
_exptl_absorpt_correction_T_min .613
_exptl_absorpt_correction_type '\y scan'
_exptl_absorpt_process_details '(North et al., 1968)'
_exptl_crystal_colour brown
_exptl_crystal_density_diffrn 1.763
_exptl_crystal_density_method 'Not measured'
_exptl_crystal_description prism
_exptl_crystal_F_000 4896
_exptl_crystal_size_max .45
_exptl_crystal_size_mid .23
_exptl_crystal_size_min .15
_refine_diff_density_max .47
_refine_diff_density_min -.28
_refine_ls_abs_structure_details '(Flack, 1983). No Fridel pairs.'
_refine_ls_abs_structure_Flack .07(2)
_refine_ls_extinction_method none
_refine_ls_goodness_of_fit_all 1.08
_refine_ls_goodness_of_fit_ref 1.08
_refine_ls_hydrogen_treatment constr
_refine_ls_matrix_type full
_refine_ls_number_parameters 316
_refine_ls_number_reflns 3459
_refine_ls_number_restraints 1
_refine_ls_restrained_S_all 1.08
_refine_ls_R_factor_all .046
_refine_ls_R_factor_gt .029
_refine_ls_shift/su_max .001
_refine_ls_shift/su_mean .000
_refine_ls_structure_factor_coef Fsqd
_refine_ls_weighting_details 'calc w = 1/[\s^2^(Fo^2^)+(0.0449P)^2^+0.7783P] where P = (Fo^2^+2Fc^2^)/3'
_refine_ls_weighting_scheme calc
_refine_ls_wR_factor_all .075
_refine_ls_wR_factor_ref .075
_reflns_number_gt 2927
_reflns_number_total 3459
_reflns_threshold_expression I>2\s(I)
_cod_data_source_file ya6000.cif
_cod_data_source_block I
_cod_depositor_comments
;
The following automatic conversions were performed:
'_symmetry_cell_setting' value 'Orthorhombic' changed to 'orthorhombic'
according to '/home/saulius/struct/CIF-dictionaries/cif_core.dic'
dictionary named 'cif_core.dic' version 2.4.1 from 2010-06-29.

Automatic conversion script
Id: cif_fix_enum 1527 2010-12-29 10:47:43Z saulius 

The following automatic conversions were performed:

'_symmetry_cell_setting' value 'Orthorhombic' changed to
'orthorhombic' according to
/home/saulius/struct/CIF-dictionaries/cif_core.dic dictionary named
'cif_core.dic' version 2.4.1 from 2010-06-29.

Automatic conversion script
Id: cif_fix_values 1715 2011-07-08 13:25:40Z adriana 
;
_cod_database_code 2200083

loop_
_symmetry_equiv_pos_as_xyz
x,y,z
-x,-y,z
1/4-x,1/4+y,1/4+z
3/4+x,3/4-y,1/4+z
x,1/2+y,1/2+z
-x,1/2-y,1/2+z
1/4-x,3/4+y,3/4+z
3/4+x,1/4-y,3/4+z
1/2+x,y,1/2+z
1/2-x,-y,1/2+z
3/4-x,1/4+y,3/4+z
1/4+x,3/4-y,3/4+z
1/2+x,1/2+y,z
1/2-x,1/2-y,z
3/4-x,3/4+y,1/4+z
1/4+x,1/4-y,1/4+z

loop_
_atom_site_aniso_label
_atom_site_aniso_U_11
_atom_site_aniso_U_22
_atom_site_aniso_U_33
_atom_site_aniso_U_12
_atom_site_aniso_U_13
_atom_site_aniso_U_23
Ni1 .0252(2) .0302(2) .0298(2) -.00390(10) -.0005(2) -.0007(2)
Cr1 .0261(2) .0332(2) .0266(2) -.0036(2) -.0007(2) -.0016(2)
Cr2 .0535(3) .0312(2) .0425(3) .0009(2) -.0066(3) -.0028(3)
O1 .0386(12) .0434(13) .0389(12) -.0137(10) -.0002(12) -.0056(12)
O2 .0471(14) .0634(18) .0380(14) -.0111(12) .0122(13) -.0054(13)
O3 .0293(12) .0728(19) .0359(13) -.0046(12) -.0068(10) -.0028(13)
O4 .085(2) .0444(16) .0456(16) .0190(14) -.0013(17) .0017(15)
O5 .109(3) .0484(18) .079(3) -.0069(19) -.033(2) -.0191(19)
O6 .088(3) .078(3) .072(2) -.025(2) -.001(2) .025(2)
O7 .065(2) .063(2) .079(2) .0189(17) -.0118(18) -.020(2)
O8 .0637(18) .0398(14) .0458(16) -.0027(13) -.0226(14) .0048(12)
N1 .0287(12) .0322(14) .0340(14) -.0041(10) .0004(11) -.0009(12)
N2 .0292(12) .0343(14) .0345(13) -.0015(10) .0018(12) -.0001(12)
N3 .0328(13) .0369(14) .0313(13) -.0077(12) .0003(11) -.0025(12)
N4 .0328(14) .0316(14) .0379(16) -.0026(11) -.0009(12) .0008(12)
C1 .0391(17) .0362(18) .0387(17) -.0036(14) .0028(14) -.0053(16)
C2 .053(2) .0390(18) .042(2) -.0019(15) -.0050(17) -.0076(16)
C3 .048(2) .050(2) .043(2) -.0158(17) -.0069(16) -.0072(18)
C4 .0343(17) .056(2) .048(2) -.0175(16) -.0015(15) -.0031(18)
C5 .0264(14) .0342(16) .0365(16) -.0044(12) -.0002(12) .0015(13)
C6 .0253(14) .0356(16) .0384(17) -.0011(12) -.0003(12) .0036(14)
C7 .0286(15) .053(2) .048(2) -.0053(14) .0046(15) .0029(19)
C8 .0353(18) .065(3) .051(2) .0004(18) .0116(16) .005(2)
C9 .050(2) .056(2) .0379(18) .0054(16) .0113(17) -.0012(19)
C10 .0409(18) .0447(19) .0346(17) -.0021(15) .0023(14) -.0017(15)
C11 .048(2) .046(2) .0359(17) -.0089(16) .0019(15) -.0020(16)
C12 .067(3) .052(2) .041(2) -.012(2) .019(2) -.0011(19)
C13 .059(3) .064(3) .063(3) -.004(2) .034(2) -.009(2)
C14 .044(2) .055(2) .059(3) .0080(18) .0168(18) -.007(2)
C15 .0334(16) .0370(17) .0391(18) -.0003(14) .0049(14) -.0078(15)
C16 .0314(15) .0329(16) .0392(17) .0023(12) .0024(13) -.0080(14)
C17 .0399(18) .056(2) .052(2) .0160(16) .0000(18) -.003(2)
C18 .058(2) .049(2) .054(2) .021(2) -.011(2) -.002(2)
C19 .063(2) .0373(18) .044(2) .0046(16) -.003(2) .0024(17)
C20 .0406(19) .043(2) .043(2) -.0020(15) .0033(15) .0082(16)

loop_
_atom_site_label
_atom_site_fract_x
_atom_site_fract_y
_atom_site_fract_z
_atom_site_U_iso_or_equiv
_atom_site_thermal_displace_type
_atom_site_occupancy
_atom_site_type_symbol
Ni1 .255880(10) .09675(2) .14283(3) .02840(10) Uani 1.000 Ni
Cr1 .203670(10) -.02439(2) .04115(5) .02860(10) Uani 1.000 Cr
Cr2 .25111(2) -.13232(2) .14984(7) .0424(2) Uani 1.000 Cr
O1 .23561(7) .02875(11) .0404(2) .0403(7) Uani 1.000 O
O2 .17587(8) -.02053(13) .1489(3) .0495(9) Uani 1.000 O
O3 .17684(8) -.02120(14) -.0749(2) .0460(9) Uani 1.000 O
O4 .22817(11) -.09131(12) .0356(3) .0583(10) Uani 1.000 O
O5 .27291(13) -.08786(16) .2335(4) .0788(15) Uani 1.000 O
O6 .21848(12) -.1695(2) .2144(4) .0793(16) Uani 1.000 O
O7 .28208(11) -.17435(16) .0877(4) .0690(12) Uani 1.000 O
O8 .28768(9) .02981(12) .2210(3) .0498(9) Uani 1.000 O
N1 .28594(8) .15630(13) .2407(3) .0316(8) Uani 1.000 N
N2 .30522(7) .11169(12) .0417(3) .0327(8) Uani 1.000 N
N3 .20643(8) .09356(13) .2439(3) .0337(8) Uani 1.000 N
N4 .21845(8) .15257(12) .0538(3) .0341(8) Uani 1.000 N
C1 .27398(11) .17877(15) .3397(3) .0380(10) Uani 1.000 C
C2 .29693(11) .21599(17) .4057(4) .0447(11) Uani 1.000 C
C3 .33377(12) .22989(17) .3668(4) .0470(12) Uani 1.000 C
C4 .34674(10) .20709(19) .2650(4) .0461(11) Uani 1.000 C
C5 .32259(9) .16983(15) .2027(3) .0324(9) Uani 1.000 C
C6 .33366(9) .14291(14) .0939(3) .0331(9) Uani 1.000 C
C7 .37086(10) .14878(17) .0439(4) .0432(11) Uani 1.000 C
C8 .37863(12) .1224(2) -.0580(4) .0504(13) Uani 1.000 C
C9 .34898(11) .09138(18) -.1117(4) .0480(11) Uani 1.000 C
C10 .31252(11) .08739(17) -.0599(3) .0401(10) Uani 1.000 C
C11 .20256(12) .06450(18) .3416(3) .0433(11) Uani 1.000 C
C12 .16805(13) .06398(19) .4039(4) .0533(14) Uani 1.000 C
C13 .13607(14) .0937(2) .3630(4) .0620(17) Uani 1.000 C
C14 .13961(12) .1241(2) .2622(4) .0527(14) Uani 1.000 C
C15 .17513(10) .12408(16) .2046(3) .0365(10) Uani 1.000 C
C16 .18188(10) .15614(15) .0966(3) .0345(9) Uani 1.000 C
C17 .15272(11) .18777(18) .0412(4) .0493(11) Uani 1.000 C
C18 .16187(14) .21594(19) -.0607(4) .0537(12) Uani 1.000 C
C19 .19928(12) .21221(18) -.1028(4) .0481(11) Uani 1.000 C
C20 .22671(11) .17984(17) -.0446(3) .0422(11) Uani 1.000 C
H1 .24900 .16900 .36600 .0460 Uiso 1.000 H
H2 .28760 .23100 .47410 .0540 Uiso 1.000 H
H3 .34990 .25460 .40900 .0560 Uiso 1.000 H
H4 .37170 .21660 .23780 .0550 Uiso 1.000 H
H7 .39030 .17060 .08000 .0520 Uiso 1.000 H
H8 .40350 .12530 -.09080 .0600 Uiso 1.000 H
H9 .35350 .07350 -.18160 .0580 Uiso 1.000 H
H10 .29250 .06720 -.09670 .0480 Uiso 1.000 H
H11 .22400 .04360 .36910 .0520 Uiso 1.000 H
H12 .16660 .04370 .47250 .0640 Uiso 1.000 H
H13 .11240 .09340 .40270 .0740 Uiso 1.000 H
H14 .11820 .14460 .23290 .0630 Uiso 1.000 H
H17 .12750 .19010 .07170 .0590 Uiso 1.000 H
H18 .14270 .23700 -.09960 .0650 Uiso 1.000 H
H19 .20610 .23130 -.16990 .0580 Uiso 1.000 H
H20 .25200 .17670 -.07440 .0510 Uiso 1.000 H
H81 .28390 -.01040 .22290 .0600 Uiso 1.000 H
H82 .30140 .02930 .27360 .0600 Uiso 1.000 H

loop_
_atom_type_symbol
_atom_type_description
_atom_type_scat_dispersion_real
_atom_type_scat_dispersion_imag
_atom_type_scat_source
O O .0106 .0060 'International Tables Vol C Tables 4.2.6.8 and 6.1.1.4'
Ni Ni .3393 1.1124 'International Tables Vol C Tables 4.2.6.8 and 6.1.1.4'
N N .0061 .0033 'International Tables Vol C Tables 4.2.6.8 and 6.1.1.4'
Cr Cr .3209 .6236 'International Tables Vol C Tables 4.2.6.8 and 6.1.1.4'
H H .0000 .0000 'International Tables Vol C Tables 4.2.6.8 and 6.1.1.4'
C C .0033 .0016 'International Tables Vol C Tables 4.2.6.8 and 6.1.1.4'

loop_
_geom_angle_atom_site_label_1
_geom_angle_atom_site_label_2
_geom_angle_atom_site_label_3
_geom_angle
_geom_angle_publ_flag
O1 Ni1 O8 82.90(11) no
O1 Ni1 N1 169.26(10) yes
O1 Ni1 N2 93.42(11) no
O1 Ni1 N3 92.09(11) no
O1 Ni1 N4 88.10(11) no
O8 Ni1 N1 89.08(12) no
O8 Ni1 N2 87.40(12) no
O8 Ni1 N3 98.22(13) no
O8 Ni1 N4 170.57(12) yes
N1 Ni1 N2 79.04(12) no
N1 Ni1 N3 96.13(12) no
N1 Ni1 N4 100.20(12) no
N2 Ni1 N3 172.58(11) yes
N2 Ni1 N4 96.00(12) no
N3 Ni1 N4 79.21(12) no
O1 Cr1 O2 111.12(14) no
O1 Cr1 O3 109.40(14) no
O1 Cr1 O4 109.72(15) no
O2 Cr1 O3 109.27(15) no
O2 Cr1 O4 111.34(16) no
O3 Cr1 O4 105.85(16) no
O4 Cr2 O5 108.93(18) no
O4 Cr2 O6 109.3(2) no
O4 Cr2 O7 104.9(2) no
O5 Cr2 O6 111.8(2) no
O5 Cr2 O7 111.0(2) no
O6 Cr2 O7 110.7(2) no
Ni1 O1 Cr1 140.73(14) yes
Cr1 O4 Cr2 129.2(2) yes
Ni1 O8 H82 132.35 no
H81 O8 H82 92.82 no
Ni1 O8 H81 131.75 no
Ni1 N1 C1 126.3(2) no
Ni1 N1 C5 115.0(2) no
C1 N1 C5 118.5(3) no
C6 N2 C10 119.5(3) no
Ni1 N2 C6 113.9(2) no
Ni1 N2 C10 126.1(2) no
Ni1 N3 C11 126.5(3) no
Ni1 N3 C15 115.2(3) no
C11 N3 C15 118.3(3) no
C16 N4 C20 119.1(3) no
Ni1 N4 C20 126.1(2) no
Ni1 N4 C16 114.5(2) no
N1 C1 C2 123.4(3) no
C1 C2 C3 118.0(4) no
C2 C3 C4 119.6(4) no
C3 C4 C5 120.0(3) no
N1 C5 C4 120.5(3) no
N1 C5 C6 115.2(3) no
C4 C5 C6 124.3(3) no
C5 C6 C7 123.8(3) no
N2 C6 C5 115.7(3) no
N2 C6 C7 120.5(3) no
C6 C7 C8 120.0(4) no
C7 C8 C9 119.0(4) no
C8 C9 C10 119.0(4) no
N2 C10 C9 122.0(3) no
N3 C11 C12 122.9(4) no
C11 C12 C13 118.9(4) no
C12 C13 C14 118.9(4) no
C13 C14 C15 119.7(4) no
N3 C15 C14 121.3(3) no
N3 C15 C16 115.2(3) no
C14 C15 C16 123.6(3) no
C15 C16 C17 123.2(3) no
N4 C16 C15 115.7(3) no
N4 C16 C17 121.1(3) no
C16 C17 C18 118.9(4) no
C17 C18 C19 119.3(4) no
C18 C19 C20 119.0(4) no
N4 C20 C19 122.5(3) no
N1 C1 H1 118.31 no
C2 C1 H1 118.28 no
C1 C2 H2 121.12 no
C3 C2 H2 120.93 no
C2 C3 H3 120.12 no
C4 C3 H3 120.28 no
C3 C4 H4 120.01 no
C5 C4 H4 119.98 no
C6 C7 H7 120.10 no
C8 C7 H7 119.95 no
C7 C8 H8 120.41 no
C9 C8 H8 120.57 no
C8 C9 H9 120.50 no
C10 C9 H9 120.46 no
N2 C10 H10 119.03 no
C9 C10 H10 118.96 no
N3 C11 H11 118.60 no
C12 C11 H11 118.47 no
C11 C12 H12 120.47 no
C13 C12 H12 120.62 no
C12 C13 H13 120.47 no
C14 C13 H13 120.65 no
C13 C14 H14 120.22 no
C15 C14 H14 120.06 no
C16 C17 H17 120.44 no
C18 C17 H17 120.61 no
C17 C18 H18 120.33 no
C19 C18 H18 120.40 no
C18 C19 H19 120.58 no
C20 C19 H19 120.40 no
N4 C20 H20 118.72 no
C19 C20 H20 118.78 no

loop_
_geom_bond_atom_site_label_1
_geom_bond_atom_site_label_2
_geom_bond_site_symmetry_1
_geom_bond_site_symmetry_2
_geom_bond_distance
_geom_bond_publ_flag
Ni1 O1 . . 2.083(2) yes
Ni1 O8 . . 2.086(3) yes
Ni1 N1 . . 2.054(3) yes
Ni1 N2 . . 2.081(3) yes
Ni1 N3 . . 2.057(3) yes
Ni1 N4 . . 2.083(3) yes
Cr1 O1 . . 1.629(3) yes
Cr1 O2 . . 1.580(3) yes
Cr1 O3 . . 1.640(3) yes
Cr1 O4 . . 1.744(3) yes
Cr2 O4 . . 1.812(3) yes
Cr2 O5 . . 1.596(4) yes
Cr2 O6 . . 1.589(4) yes
Cr2 O7 . . 1.601(4) yes
O8 H81 . . .9292 no
O8 H82 . . .7734 no
N1 C1 . . 1.334(5) no
N1 C5 . . 1.358(4) no
N2 C10 . . 1.339(5) no
N2 C6 . . 1.348(4) no
N3 C15 . . 1.353(5) no
N3 C11 . . 1.332(5) no
N4 C20 . . 1.342(5) no
N4 C16 . . 1.342(4) no
C1 C2 . . 1.390(5) no
C2 C3 . . 1.369(6) no
C3 C4 . . 1.376(6) no
C4 C5 . . 1.391(5) no
C5 C6 . . 1.467(5) no
C6 C7 . . 1.399(5) no
C7 C8 . . 1.365(6) no
C8 C9 . . 1.384(6) no
C9 C10 . . 1.382(5) no
C11 C12 . . 1.381(6) no
C12 C13 . . 1.368(6) no
C13 C14 . . 1.377(7) no
C14 C15 . . 1.383(5) no
C15 C16 . . 1.482(5) no
C16 C17 . . 1.388(5) no
C17 C18 . . 1.394(6) no
C18 C19 . . 1.366(6) no
C19 C20 . . 1.372(6) no
C1 H1 . . .9299 no
C2 H2 . . .9288 no
C3 H3 . . .9300 no
C4 H4 . . .9315 no
C7 H7 . . .9298 no
C8 H8 . . .9305 no
C9 H9 . . .9294 no
C10 H10 . . .9285 no
C11 H11 . . .9289 no
C12 H12 . . .9305 no
C13 H13 . . .9291 no
C14 H14 . . .9310 no
C17 H17 . . .9297 no
C18 H18 . . .9297 no
C19 H19 . . .9298 no
C20 H20 . . .9300 no

loop_
_geom_contact_atom_site_label_1
_geom_contact_atom_site_label_2
_geom_contact_distance
_geom_contact_site_symmetry_2
_geom_contact_publ_flag
Cr1 C15 4.020(4) . no
Cr1 C4 3.956(4) 8_454 no
Cr1 C14 3.943(4) 7_544 no
Cr1 O8 3.770(4) 10_554 no
Cr2 C20 3.822(4) 10_555 no
Cr2 C19 3.822(5) 10_555 no
Cr2 C1 3.886(4) 10_554 no
Cr2 C2 3.812(4) 10_554 no
Cr1 H81 3.4747 . no
Cr1 H4 3.1446 8_454 no
Cr1 H11 3.2097 10_554 no
Cr1 H82 3.1464 10_554 no
Cr1 H14 3.1399 7_544 no
Cr2 H81 3.1236 . no
Cr2 H1 3.4350 10_554 no
Cr2 H2 3.3284 10_554 no
Cr2 H19 3.4227 10_555 no
Cr2 H20 3.3933 10_555 no
Cr2 H8 3.2459 15_545 no
O2 C9 3.351(6) 10_555 no
O2 N3 3.022(4) . no
O2 C11 3.118(5) . no
O2 C15 3.373(5) . no
O2 C3 3.285(5) 8_454 no
O3 C4 3.265(5) 8_454 no
O3 C17 3.263(5) 7_544 no
O3 O8 2.688(4) 10_554 no
O4 C1 3.049(5) 10_554 no
O4 C11 3.331(5) 10_554 no
O4 C2 3.345(5) 10_554 no
O5 O8 2.743(5) . no
O5 C20 3.348(6) 10_555 no
O6 C10 3.414(6) 10_555 no
O6 C20 3.394(6) 10_555 no
O7 C2 3.333(6) 5_544 no
O8 O3 2.688(4) 10_555 no
O8 Cr1 3.770(4) 10_555 no
O8 O5 2.743(5) . no
O1 H10 2.6636 . no
O2 H3 2.6081 8_454 no
O2 H9 2.5338 10_555 no
O2 H4 2.9121 8_454 no
O3 H7 2.8431 8_454 no
O3 H82 1.9342 10_554 no
O3 H14 2.5516 7_544 no
O3 H4 2.3681 8_454 no
O3 H17 2.3794 7_544 no
O3 H81 2.8161 10_554 no
O4 H1 2.7788 10_554 no
O4 H11 2.7654 10_554 no
O5 H81 1.8154 . no
O5 H8 2.7777 15_545 no
O5 H82 2.8885 . no
O6 H13 2.8557 7_544 no
O6 H20 2.6786 10_555 no
O6 H19 2.6780 5_545 no
O7 H1 2.8102 10_554 no
O7 H8 2.6038 15_545 no
O7 H2 2.5499 5_544 no
O8 H11 2.7922 . no
N3 O2 3.022(4) . no
N2 H20 2.7083 . no
N3 H1 2.6687 . no
C1 C11 3.566(5) . no
C1 Cr2 3.886(4) 10_555 no
C1 O4 3.049(5) 10_555 no
C1 C2 3.492(5) 14_555 no
C2 O7 3.333(6) 5_555 no
C2 Cr2 3.812(4) 10_555 no
C2 O4 3.345(5) 10_555 no
C2 C1 3.492(5) 14_555 no
C2 C2 3.547(5) 14_555 no
C3 O2 3.285(5) 16_555 no
C3 C14 3.488(6) 16_555 no
C4 O3 3.265(5) 16_555 no
C4 C17 3.562(6) 14_555 no
C4 Cr1 3.956(4) 16_555 no
C7 C18 3.426(6) 16_555 no
C7 C18 3.510(6) 14_555 no
C9 O2 3.351(6) 10_554 no
C10 C12 3.551(6) 10_554 no
C10 O6 3.414(6) 10_554 no
C11 O2 3.118(5) . no
C11 C1 3.566(5) . no
C11 O4 3.331(5) 10_555 no
C12 C10 3.551(6) 10_555 no
C14 C3 3.488(6) 8_454 no
C14 Cr1 3.943(4) 3_555 no
C15 Cr1 4.020(4) . no
C15 O2 3.373(5) . no
C17 O3 3.263(5) 3_555 no
C17 C4 3.562(6) 14_555 no
C18 C7 3.510(6) 14_555 no
C18 C7 3.426(6) 8_454 no
C19 Cr2 3.822(5) 10_554 no
C19 C20 3.589(6) 14_555 no
C20 C20 3.579(5) 14_555 no
C20 O5 3.348(6) 10_554 no
C20 Cr2 3.822(4) 10_554 no
C20 O6 3.394(6) 10_554 no
C20 C19 3.589(6) 14_555 no
C2 H1 3.0942 14_555 no
C4 H7 2.7565 . no
C7 H4 2.7543 . no
C10 H20 2.9031 . no
C11 H1 2.8785 . no
C14 H17 2.7289 . no
C17 H14 2.7222 . no
C19 H20 3.0510 14_555 no
H1 N3 2.6687 . no
H1 C11 2.8785 . no
H1 Cr2 3.4350 10_555 no
H1 O4 2.7788 10_555 no
H1 O7 2.8102 10_555 no
H1 C2 3.0942 14_555 no
H2 O7 2.5499 5_555 no
H2 Cr2 3.3285 10_555 no
H3 O2 2.6081 16_555 no
H4 C7 2.7543 . no
H4 H7 2.2217 . no
H4 Cr1 3.1446 16_555 no
H4 O2 2.9121 16_555 no
H4 O3 2.3681 16_555 no
H7 C4 2.7565 . no
H7 H4 2.2217 . no
H7 O3 2.8431 16_555 no
H8 Cr2 3.2458 11_554 no
H8 O5 2.7777 11_554 no
H8 O7 2.6038 11_554 no
H9 O2 2.5338 10_554 no
H10 O1 2.6636 . no
H11 O8 2.7922 . no
H11 Cr1 3.2097 10_555 no
H11 O4 2.7654 10_555 no
H13 O6 2.8557 3_555 no
H14 C17 2.7222 . no
H14 H17 2.1822 . no
H14 Cr1 3.1399 3_555 no
H14 O3 2.5516 3_555 no
H17 C14 2.7289 . no
H17 H14 2.1822 . no
H17 O3 2.3794 3_555 no
H19 O6 2.6780 5_554 no
H19 Cr2 3.4227 10_554 no
H20 N2 2.7083 . no
H20 C10 2.9031 . no
H20 Cr2 3.3933 10_554 no
H20 O6 2.6786 10_554 no
H20 C19 3.0510 14_555 no
H81 Cr1 3.4747 . no
H81 Cr2 3.1236 . no
H81 O5 1.8154 . no
H81 O3 2.8161 10_555 no
H82 O5 2.8885 . no
H82 Cr1 3.1464 10_555 no
H82 O3 1.9342 10_555 no

loop_
_geom_hbond_atom_site_label_D
_geom_hbond_atom_site_label_H
_geom_hbond_atom_site_label_A
_geom_hbond_site_symmetry_A
_geom_hbond_distance_DH
_geom_hbond_distance_HA
_geom_hbond_distance_DA
_geom_hbond_angle_DHA
_geom_hbond_publ_flag
O8 H81 O5 . .929 1.815 2.743(5) 175.30 yes
O8 H82 O3 10_555 .773 1.934 2.688(4) 164.83 yes
C2 H2 O7 5_555 .929 2.550 3.333(6) 142.27 no
C4 H4 O3 16_555 .932 2.368 3.265(5) 161.66 no
C9 H9 O2 10_554 .929 2.534 3.351(6) 146.97 no
C14 H14 O3 3_555 .931 2.552 3.446(5) 161.19 no
C17 H17 O3 3_555 .930 2.379 3.263(5) 158.75 no

loop_
_geom_torsion_atom_site_label_1
_geom_torsion_atom_site_label_2
_geom_torsion_atom_site_label_3
_geom_torsion_atom_site_label_4
_geom_torsion
_geom_torsion_publ_flag
O8 Ni1 O1 Cr1 79.9(2) no
N2 Ni1 O1 Cr1 166.9(2) no
N3 Ni1 O1 Cr1 -18.1(2) no
N4 Ni1 O1 Cr1 -97.2(2) no
O8 Ni1 N1 C1 -94.8(3) no
O8 Ni1 N1 C5 80.1(3) no
N2 Ni1 N1 C1 177.7(3) no
N2 Ni1 N1 C5 -7.4(2) no
N3 Ni1 N1 C1 3.4(3) no
N3 Ni1 N1 C5 178.3(3) no
N4 Ni1 N1 C1 83.5(3) no
N4 Ni1 N1 C5 -101.6(3) no
O1 Ni1 N2 C6 -162.4(2) no
O1 Ni1 N2 C10 8.5(3) no
O8 Ni1 N2 C6 -79.7(2) no
O8 Ni1 N2 C10 91.2(3) no
N1 Ni1 N2 C6 9.9(2) no
N1 Ni1 N2 C10 -179.2(3) no
N4 Ni1 N2 C6 109.1(2) no
N4 Ni1 N2 C10 -79.9(3) no
O1 Ni1 N3 C11 95.0(3) no
O1 Ni1 N3 C15 -84.5(3) no
O8 Ni1 N3 C11 11.8(3) no
O8 Ni1 N3 C15 -167.6(3) no
N1 Ni1 N3 C11 -78.1(3) no
N1 Ni1 N3 C15 102.4(3) no
N4 Ni1 N3 C11 -177.4(3) no
N4 Ni1 N3 C15 3.1(3) no
O1 Ni1 N4 C16 88.1(3) no
O1 Ni1 N4 C20 -85.7(3) no
N1 Ni1 N4 C16 -98.8(3) no
N1 Ni1 N4 C20 87.4(3) no
N2 Ni1 N4 C16 -178.7(3) no
N2 Ni1 N4 C20 7.5(3) no
N3 Ni1 N4 C16 -4.4(2) no
N3 Ni1 N4 C20 -178.2(3) no
O2 Cr1 O4 Cr2 -42.0(3) no
O3 Cr1 O4 Cr2 -160.7(2) no
O2 Cr1 O1 Ni1 7.9(3) no
O3 Cr1 O1 Ni1 128.6(2) no
O4 Cr1 O1 Ni1 -115.7(2) no
O1 Cr1 O4 Cr2 81.4(3) no
O6 Cr2 O4 Cr1 83.0(3) no
O7 Cr2 O4 Cr1 -158.3(3) no
O5 Cr2 O4 Cr1 -39.4(3) no
C5 N1 C1 C2 .8(5) no
Ni1 N1 C5 C4 -176.4(3) no
Ni1 N1 C1 C2 175.5(3) no
C1 N1 C5 C4 -1.1(5) no
C1 N1 C5 C6 179.4(3) no
Ni1 N1 C5 C6 4.1(4) no
Ni1 N2 C6 C5 -10.7(4) no
Ni1 N2 C6 C7 170.0(3) no
C10 N2 C6 C5 177.7(3) no
C10 N2 C6 C7 -1.6(5) no
Ni1 N2 C10 C9 -168.0(3) no
C6 N2 C10 C9 2.5(5) no
Ni1 N3 C11 C12 -179.2(3) no
Ni1 N3 C15 C14 177.8(3) no
Ni1 N3 C15 C16 -1.5(4) no
C11 N3 C15 C14 -1.7(5) no
C11 N3 C15 C16 178.9(3) no
C15 N3 C11 C12 .3(6) no
Ni1 N4 C16 C17 -174.6(3) no
C20 N4 C16 C15 179.2(3) no
Ni1 N4 C16 C15 4.9(4) no
C16 N4 C20 C19 1.0(6) no
C20 N4 C16 C17 -.4(5) no
Ni1 N4 C20 C19 174.5(3) no
N1 C1 C2 C3 -.3(6) no
C1 C2 C3 C4 .2(6) no
C2 C3 C4 C5 -.5(6) no
C3 C4 C5 N1 .9(6) no
C3 C4 C5 C6 -179.6(4) no
N1 C5 C6 N2 4.5(4) no
N1 C5 C6 C7 -176.2(3) no
C4 C5 C6 N2 -175.0(3) no
C4 C5 C6 C7 4.2(6) no
N2 C6 C7 C8 -.5(6) no
C5 C6 C7 C8 -179.7(4) no
C6 C7 C8 C9 1.7(6) no
C7 C8 C9 C10 -.8(6) no
C8 C9 C10 N2 -1.3(6) no
N3 C11 C12 C13 1.2(7) no
C11 C12 C13 C14 -1.3(7) no
C12 C13 C14 C15 .0(7) no
C13 C14 C15 N3 1.6(6) no
C13 C14 C15 C16 -179.1(4) no
N3 C15 C16 N4 -2.3(5) no
N3 C15 C16 C17 177.3(4) no
C14 C15 C16 C17 -2.1(6) no
C14 C15 C16 N4 178.3(4) no
N4 C16 C17 C18 .2(6) no
C15 C16 C17 C18 -179.3(4) no
C16 C17 C18 C19 -.6(6) no
C17 C18 C19 C20 1.2(6) no
C18 C19 C20 N4 -1.5(6) no
